data_7152960
loop_
_publ_author_name
'Hvasanov, David'
'Mason, Alexander F.'
'Goldstein, Daniel C.'
'Bhadbhade, Mohan'
'Thordarson, Pall'

_publ_section_title
;
 Optimising the synthesis, polymer membrane encapsulation and
 photoreduction performance of Ru(ii)- and Ir(iii)-bis(terpyridine)
 cytochrome c bioconjugates.
;
_journal_issue 28
_journal_name_full 'Organic &amp; biomolecular chemistry'
_journal_page_first 4602
_journal_page_last 4612
_journal_paper_doi 10.1039/c3ob40620b
_journal_volume 11
_journal_year 2013
_chemical_formula_moiety 'C46 H38 N8 O3 Ru, 2(F6 P), 2(C3 H7 N O), H2 O'
_chemical_formula_sum 'C52 H54 F12 N10 O6 P2 Ru'
_chemical_formula_weight 1306.06
_chemical_name_systematic
;
?
;
_space_group_IT_number 14
_symmetry_cell_setting monoclinic
_symmetry_space_group_name_Hall '-P 2ybc'
_symmetry_space_group_name_H-M 'P 1 21/c 1'
_atom_sites_solution_hydrogens geom
_atom_sites_solution_primary direct
_atom_sites_solution_secondary difmap
_audit_creation_method SHELXL-97
_cell_angle_alpha 90.00
_cell_angle_beta 93.22(3)
_cell_angle_gamma 90.00
_cell_formula_units_Z 4
_cell_length_a 8.6330(17)
_cell_length_b 15.459(3)
_cell_length_c 41.642(8)
_cell_measurement_reflns_used 10390
_cell_measurement_temperature 293(2)
_cell_measurement_theta_max 22.5
_cell_measurement_theta_min 2.5
_cell_volume 5548.7(19)
_computing_cell_refinement 'XDS (Kabsch, 1993)'
_computing_data_collection 'BLU-ICE (McPhillips et al, 2002)'
_computing_data_reduction 'XDS (Kabsch, 1993)'
_computing_molecular_graphics
;ORTEP-3 (Farrugia, 1997)
WINGX-32 (Farrugia, 1999)
;
_computing_publication_material 'enCIFer 1.1 (CCDC, 2005)'
_computing_structure_refinement 'SHELXL-97 (Sheldrick, 2008)'
_computing_structure_solution 'SHELXS-97 (Sheldrick, 2008)'
_diffrn_ambient_temperature 293(2)
_diffrn_detector_area_resol_mean 'ADSC Q210'
_diffrn_measured_fraction_theta_full 0.996
_diffrn_measured_fraction_theta_max 0.996
_diffrn_measurement_device_type '3-BM1 Australian Synchrotron'
_diffrn_measurement_method '\f scans'
_diffrn_radiation_monochromator Si<111>
_diffrn_radiation_source 'Synchrotron BM'
_diffrn_radiation_type Synchrotron
_diffrn_radiation_wavelength 0.71073
_diffrn_reflns_av_R_equivalents 0.0491
_diffrn_reflns_av_sigmaI/netI 0.0256
_diffrn_reflns_limit_h_max 10
_diffrn_reflns_limit_h_min -10
_diffrn_reflns_limit_k_max 18
_diffrn_reflns_limit_k_min -18
_diffrn_reflns_limit_l_max 49
_diffrn_reflns_limit_l_min -49
_diffrn_reflns_number 65736
_diffrn_reflns_theta_full 25.00
_diffrn_reflns_theta_max 25.00
_diffrn_reflns_theta_min 1.64
_diffrn_standards_decay_% 0
_diffrn_standards_interval_count 0
_diffrn_standards_interval_time 0
_diffrn_standards_number 0
_exptl_absorpt_coefficient_mu 0.440
_exptl_absorpt_correction_T_max 0.9775
_exptl_absorpt_correction_T_min 0.9354
_exptl_absorpt_correction_type multi-scan
_exptl_absorpt_process_details 'XDS (Kabsch, 1993)'
_exptl_crystal_colour red
_exptl_crystal_density_diffrn 1.563
_exptl_crystal_density_method 'not measured'
_exptl_crystal_description 'Square plates'
_exptl_crystal_F_000 2664
_exptl_crystal_size_max 0.15
_exptl_crystal_size_mid 0.12
_exptl_crystal_size_min 0.05
_refine_diff_density_max 0.973
_refine_diff_density_min -0.600
_refine_diff_density_rms 0.093
_refine_ls_extinction_coef 0.0102(5)
_refine_ls_extinction_expression Fc^*^=kFc[1+0.001xFc^2^\l^3^/sin(2\q)]^-1/4^
_refine_ls_extinction_method SHELXL
_refine_ls_goodness_of_fit_ref 1.160
_refine_ls_hydrogen_treatment mixed
_refine_ls_matrix_type full
_refine_ls_number_parameters 814
_refine_ls_number_reflns 9736
_refine_ls_number_restraints 180
_refine_ls_restrained_S_all 1.170
_refine_ls_R_factor_all 0.0684
_refine_ls_R_factor_gt 0.0591
_refine_ls_shift/su_max 0.000
_refine_ls_shift/su_mean 0.000
_refine_ls_structure_factor_coef Fsqd
_refine_ls_weighting_details 'calc w=1/[\s^2^(Fo^2^)+(0.0536P)^2^+16.5231P] where P=(Fo^2^+2Fc^2^)/3'
_refine_ls_weighting_scheme calc
_refine_ls_wR_factor_gt 0.1386
_refine_ls_wR_factor_ref 0.1438
_reflns_number_gt 8515
_reflns_number_total 9736
_reflns_threshold_expression >2sigma(I)
_cod_data_source_file c3ob40620b.txt
_cod_data_source_block david05
_cod_depositor_comments
;
The following automatic conversions were performed:

'_symmetry_cell_setting' value 'Monoclinic' changed to 'monoclinic'
according to /home/saulius/struct/CIF-dictionaries/cif_core.dic
dictionary named 'cif_core.dic' version 2.4.2 from
2011-04-26.

'_exptl_absorpt_correction_type' value 'Multi-scan'
changed to 'multi-scan' according to
/home/saulius/struct/CIF-dictionaries/cif_core.dic dictionary named
'cif_core.dic' version 2.4.2 from 2011-04-26.

Automatic conversion script
Id: cif_fix_values 1891 2012-01-12 08:04:46Z andrius 
;
_cod_original_sg_symbol_H-M P2(1)/c
_cod_database_code 7152960

loop_
_symmetry_equiv_pos_as_xyz
'x, y, z'
'-x, y+1/2, -z+1/2'
'-x, -y, -z'
'x, -y-1/2, z-1/2'

loop_
_atom_site_label
_atom_site_type_symbol
_atom_site_fract_x
_atom_site_fract_y
_atom_site_fract_z
_atom_site_U_iso_or_equiv
_atom_site_adp_type
_atom_site_occupancy
_atom_site_symmetry_multiplicity
_atom_site_calc_flag
_atom_site_refinement_flags
_atom_site_disorder_assembly
_atom_site_disorder_group
Ru1 Ru 0.48331(4) 0.56103(2) 0.123505(7) 0.02499(14) Uani 1 1 d . . .
N1A N 0.2711(4) 0.5947(2) 0.14104(8) 0.0274(8) Uani 1 1 d . . .
N2A N 0.5066(4) 0.5149(3) 0.16776(8) 0.0312(8) Uani 1 1 d . . .
N3A N 0.7029(4) 0.5075(3) 0.12376(8) 0.0308(8) Uani 1 1 d . . .
C1A C 0.1528(5) 0.6378(3) 0.12592(10) 0.0289(9) Uani 1 1 d . . .
H1A H 0.1607 0.6524 0.1044 0.035 Uiso 1 1 calc R . .
C2A C 0.0205(5) 0.6612(3) 0.14081(11) 0.0358(11) Uani 1 1 d . . .
H2A H -0.0582 0.6915 0.1296 0.043 Uiso 1 1 calc R . .
C3A C 0.0063(5) 0.6391(3) 0.17252(11) 0.0386(11) Uani 1 1 d . . .
H3A H -0.0817 0.6547 0.1830 0.046 Uiso 1 1 calc R . .
C4A C 0.1247(5) 0.5937(4) 0.18847(10) 0.0379(11) Uani 1 1 d . . .
H4A H 0.1163 0.5776 0.2098 0.045 Uiso 1 1 calc R . .
C5A C 0.2565(5) 0.5718(3) 0.17255(10) 0.0319(10) Uani 1 1 d . . .
C6A C 0.3894(5) 0.5267(3) 0.18784(10) 0.0348(10) Uani 1 1 d . . .
C7A C 0.4081(6) 0.4999(4) 0.21942(11) 0.0478(13) Uani 1 1 d . . .
H7A H 0.3274 0.5056 0.2331 0.057 Uiso 1 1 calc R . .
C8A C 0.5481(7) 0.4644(4) 0.23041(12) 0.0510(14) Uani 1 1 d . . .
H8A H 0.5632 0.4483 0.2519 0.061 Uiso 1 1 calc R . .
C9A C 0.6661(7) 0.4526(4) 0.20970(12) 0.0471(13) Uani 1 1 d . . .
H9A H 0.7606 0.4291 0.2171 0.057 Uiso 1 1 calc R . .
C10A C 0.6410(5) 0.4764(3) 0.17783(11) 0.0360(11) Uani 1 1 d . . .
C11A C 0.7503(5) 0.4682(3) 0.15227(11) 0.0342(10) Uani 1 1 d . . .
C12A C 0.8889(5) 0.4234(3) 0.15600(13) 0.0405(12) Uani 1 1 d . . .
H12A H 0.9175 0.3971 0.1755 0.049 Uiso 1 1 calc R . .
C13A C 0.9840(6) 0.4179(4) 0.13069(14) 0.0450(13) Uani 1 1 d . . .
H13A H 1.0770 0.3875 0.1328 0.054 Uiso 1 1 calc R . .
C14A C 0.9390(6) 0.4583(3) 0.10227(13) 0.0420(12) Uani 1 1 d . . .
H14A H 1.0026 0.4560 0.0850 0.050 Uiso 1 1 calc R . .
C15A C 0.7999(5) 0.5024(3) 0.09930(11) 0.0334(10) Uani 1 1 d . . .
H15A H 0.7717 0.5294 0.0799 0.040 Uiso 1 1 calc R . .
O1B O 0.1203(5) 0.7942(3) -0.12576(9) 0.0655(12) Uani 1 1 d . . .
O2B O 0.6872(6) 0.7083(4) -0.17534(11) 0.0835(15) Uani 1 1 d . . .
O3B O 0.7345(5) 0.8553(3) -0.26862(8) 0.0544(10) Uani 1 1 d . . .
N1B N 0.5611(4) 0.6855(3) 0.13178(8) 0.0278(8) Uani 1 1 d . . .
N2B N 0.4601(4) 0.6111(2) 0.07960(8) 0.0250(8) Uani 1 1 d . . .
N3B N 0.3951(4) 0.4566(2) 0.09776(8) 0.0271(8) Uani 1 1 d . . .
N4B N 0.3551(5) 0.8387(3) -0.10493(9) 0.0422(10) Uani 1 1 d . . .
H4B H 0.4333 0.8704 -0.1090 0.051 Uiso 1 1 calc R . .
N5B N 0.6643(6) 0.7793(3) -0.22425(10) 0.0515(12) Uani 1 1 d . . .
C1B C 0.6103(5) 0.7216(3) 0.16021(10) 0.0351(11) Uani 1 1 d . . .
H1B H 0.6110 0.6878 0.1787 0.042 Uiso 1 1 calc R . .
C2B C 0.6590(6) 0.8059(3) 0.16289(11) 0.0388(11) Uani 1 1 d . . .
H2B H 0.6914 0.8284 0.1829 0.047 Uiso 1 1 calc R . .
C3B C 0.6594(6) 0.8570(4) 0.13562(11) 0.0426(12) Uani 1 1 d . . .
H3B H 0.6933 0.9140 0.1370 0.051 Uiso 1 1 calc R . .
C4B C 0.6086(5) 0.8220(3) 0.10620(11) 0.0371(11) Uani 1 1 d . . .
H4B1 H 0.6079 0.8554 0.0876 0.045 Uiso 1 1 calc R . .
C5B C 0.5591(5) 0.7373(3) 0.10478(9) 0.0287(9) Uani 1 1 d . . .
C6B C 0.4986(5) 0.6938(3) 0.07498(9) 0.0268(9) Uani 1 1 d . . .
C7B C 0.4786(5) 0.7313(3) 0.04503(9) 0.0281(9) Uani 1 1 d . . .
H7B H 0.5040 0.7892 0.0422 0.034 Uiso 1 1 calc R . .
C8B C 0.4199(5) 0.6817(3) 0.01888(9) 0.0268(9) Uani 1 1 d . . .
C9B C 0.3820(5) 0.5956(3) 0.02439(9) 0.0281(9) Uani 1 1 d . . .
H9B H 0.3439 0.5613 0.0074 0.034 Uiso 1 1 calc R . .
C10B C 0.4006(5) 0.5605(3) 0.05516(9) 0.0264(9) Uani 1 1 d . . .
C11B C 0.3622(5) 0.4730(3) 0.06542(9) 0.0267(9) Uani 1 1 d . . .
C12B C 0.2963(5) 0.4108(3) 0.04535(10) 0.0333(10) Uani 1 1 d . . .
H12B H 0.2729 0.4233 0.0238 0.040 Uiso 1 1 calc R . .
C13B C 0.2650(6) 0.3298(3) 0.05741(11) 0.0389(11) Uani 1 1 d . . .
H13B H 0.2191 0.2876 0.0441 0.047 Uiso 1 1 calc R . .
C14B C 0.3025(6) 0.3119(3) 0.08947(11) 0.0380(11) Uani 1 1 d . . .
H14B H 0.2852 0.2573 0.0979 0.046 Uiso 1 1 calc R . .
C15B C 0.3662(5) 0.3772(3) 0.10872(10) 0.0316(10) Uani 1 1 d . . .
H15B H 0.3901 0.3652 0.1303 0.038 Uiso 1 1 calc R . .
C16B C 0.3999(5) 0.7219(3) -0.01349(9) 0.0288(9) Uani 1 1 d . . .
C17B C 0.4868(5) 0.7935(3) -0.02125(10) 0.0342(10) Uani 1 1 d . . .
H17B H 0.5591 0.8157 -0.0060 0.041 Uiso 1 1 calc R . .
C18B C 0.4683(6) 0.8327(3) -0.05117(11) 0.0383(11) Uani 1 1 d . . .
H18B H 0.5260 0.8815 -0.0558 0.046 Uiso 1 1 calc R . .
C19B C 0.3621(6) 0.7983(3) -0.07437(10) 0.0358(11) Uani 1 1 d . . .
C20B C 0.2744(6) 0.7274(3) -0.06725(10) 0.0373(11) Uani 1 1 d . . .
H20B H 0.2029 0.7051 -0.0826 0.045 Uiso 1 1 calc R . .
C21B C 0.2926(5) 0.6891(3) -0.03709(10) 0.0338(10) Uani 1 1 d . . .
H21B H 0.2330 0.6411 -0.0324 0.041 Uiso 1 1 calc R . .
C22B C 0.2419(7) 0.8338(4) -0.12826(12) 0.0490(14) Uani 1 1 d . . .
C23B C 0.2775(8) 0.8813(4) -0.15904(12) 0.0587(16) Uani 1 1 d . . .
H23A H 0.3642 0.9204 -0.1548 0.070 Uiso 1 1 calc R . .
H23B H 0.1882 0.9154 -0.1665 0.070 Uiso 1 1 calc R . .
C24B C 0.3177(8) 0.8160(4) -0.18520(13) 0.0576(15) Uani 1 1 d . . .
H24A H 0.4041 0.7803 -0.1774 0.069 Uiso 1 1 calc R . .
H24B H 0.2294 0.7785 -0.1901 0.069 Uiso 1 1 calc R . .
C25B C 0.3604(8) 0.8632(4) -0.21580(13) 0.0581(16) Uani 1 1 d . . .
H25A H 0.4530 0.8974 -0.2110 0.070 Uiso 1 1 calc R . .
H25B H 0.2771 0.9027 -0.2223 0.070 Uiso 1 1 calc R . .
C26B C 0.3897(8) 0.8024(5) -0.24398(13) 0.0612(16) Uani 1 1 d . . .
H26A H 0.2958 0.7696 -0.2492 0.073 Uiso 1 1 calc R . .
H26B H 0.4112 0.8370 -0.2626 0.073 Uiso 1 1 calc R . .
C27B C 0.5226(8) 0.7397(4) -0.23735(14) 0.0600(16) Uani 1 1 d . . .
H27A H 0.4903 0.6960 -0.2224 0.072 Uiso 1 1 calc R . .
H27B H 0.5441 0.7107 -0.2573 0.072 Uiso 1 1 calc R . .
C28B C 0.7393(8) 0.7591(4) -0.19469(14) 0.0606(16) Uani 1 1 d . . .
C29B C 0.8819(8) 0.8073(5) -0.19200(14) 0.0668(18) Uani 1 1 d . . .
H29B H 0.9527 0.8072 -0.1743 0.080 Uiso 1 1 calc R . .
C30B C 0.8959(7) 0.8521(4) -0.21901(13) 0.0571(15) Uani 1 1 d . . .
H30B H 0.9764 0.8896 -0.2232 0.069 Uiso 1 1 calc R . .
C31B C 0.7618(7) 0.8318(4) -0.24108(12) 0.0482(13) Uani 1 1 d . . .
P1A P 0.93516(15) 0.68546(12) 0.03687(3) 0.0486(4) Uani 1 1 d . . .
F1A F 0.8758(3) 0.7075(2) 0.07160(7) 0.0564(9) Uani 1 1 d . . .
F2A F 1.0358(3) 0.6073(2) 0.05201(7) 0.0553(9) Uani 1 1 d . . .
F3A F 1.0797(4) 0.7481(3) 0.04297(9) 0.0727(11) Uani 1 1 d . . .
F4A F 0.9921(4) 0.6611(3) 0.00219(7) 0.0718(12) Uani 1 1 d . . .
F5A F 0.8334(4) 0.7626(3) 0.02169(9) 0.0751(12) Uani 1 1 d . . .
F6A F 0.7905(3) 0.6209(3) 0.03097(7) 0.0565(9) Uani 1 1 d . . .
P1B P 0.97262(16) 0.89067(10) 0.23038(3) 0.0446(4) Uani 1 1 d DU . .
F1B F 0.7997(14) 0.8619(12) 0.2363(4) 0.066(4) Uani 0.56(3) 1 d PDU A 1
F2B F 0.9861(16) 0.8163(10) 0.2048(4) 0.083(5) Uani 0.56(3) 1 d PDU A 1
F3B F 0.908(3) 0.9526(9) 0.2022(4) 0.077(4) Uani 0.56(3) 1 d PDU A 1
F4B F 1.143(2) 0.926(2) 0.2242(9) 0.065(5) Uani 0.44(3) 1 d PDU A 1
F5B F 0.9643(16) 0.9714(10) 0.2542(4) 0.052(4) Uani 0.44(3) 1 d PDU A 1
F6B F 1.041(2) 0.8326(8) 0.2589(4) 0.097(5) Uani 0.56(3) 1 d PDU A 1
F1B' F 0.7961(18) 0.883(2) 0.2357(6) 0.094(7) Uani 0.44(3) 1 d PDU A 2
F2B' F 0.965(3) 0.7989(11) 0.2167(7) 0.114(8) Uani 0.44(3) 1 d PDU A 2
F3B' F 0.925(3) 0.9322(18) 0.1977(3) 0.088(6) Uani 0.44(3) 1 d PDU A 2
F4B' F 1.1495(18) 0.904(2) 0.2258(7) 0.082(7) Uani 0.56(3) 1 d PDU A 2
F5B' F 0.964(3) 0.9770(13) 0.2491(6) 0.121(7) Uani 0.56(3) 1 d PDU A 2
F6B' F 0.999(3) 0.861(2) 0.2658(3) 0.116(7) Uani 0.44(3) 1 d PDU A 2
O1D O 0.7385(5) 0.0191(3) -0.00024(13) 0.0741(13) Uani 1 1 d . . .
N1D N 0.9267(7) 0.0640(4) 0.03604(15) 0.0696(15) Uani 1 1 d . . .
C1D C 0.9186(11) -0.0146(6) 0.0556(2) 0.112(3) Uani 1 1 d . . .
H1D1 H 0.8688 -0.0017 0.0750 0.168 Uiso 1 1 calc R . .
H1D2 H 1.0216 -0.0357 0.0607 0.168 Uiso 1 1 calc R . .
H1D3 H 0.8600 -0.0580 0.0437 0.168 Uiso 1 1 calc R . .
C2D C 1.0363(9) 0.1294(5) 0.0468(2) 0.085(2) Uani 1 1 d . . .
H2D1 H 1.0257 0.1788 0.0329 0.127 Uiso 1 1 calc R . .
H2D2 H 1.1397 0.1068 0.0463 0.127 Uiso 1 1 calc R . .
H2D3 H 1.0166 0.1462 0.0684 0.127 Uiso 1 1 calc R . .
C3D C 0.8372(7) 0.0734(4) 0.01008(17) 0.0613(16) Uani 1 1 d . . .
H3D H 0.8471 0.1240 -0.0017 0.074 Uiso 1 1 calc R . .
O1E O 0.3699(8) 1.0700(4) 0.11749(15) 0.104(2) Uani 1 1 d U . .
N1E N 0.2293(9) 0.9481(5) 0.12085(19) 0.104(2) Uani 1 1 d DU . .
C1E C 0.182(3) 0.9696(15) 0.1514(4) 0.313(11) Uani 1 1 d DU . .
H1E1 H 0.2634 1.0010 0.1629 0.470 Uiso 1 1 calc R . .
H1E2 H 0.1597 0.9177 0.1629 0.470 Uiso 1 1 calc R . .
H1E3 H 0.0905 1.0049 0.1493 0.470 Uiso 1 1 calc R . .
C2E C 0.1935(13) 0.8633(6) 0.1096(4) 0.168(5) Uani 1 1 d DU . .
H2E1 H 0.0865 0.8608 0.1020 0.253 Uiso 1 1 calc R . .
H2E2 H 0.2116 0.8226 0.1268 0.253 Uiso 1 1 calc R . .
H2E3 H 0.2581 0.8491 0.0923 0.253 Uiso 1 1 calc R . .
C3E C 0.3286(9) 0.9985(5) 0.10787(16) 0.0691(18) Uani 1 1 d U . .
H3E H 0.3727 0.9782 0.0894 0.083 Uiso 1 1 calc R . .
O1W O 0.5174(6) 0.9460(3) 0.04109(10) 0.0619(11) Uani 1 1 d D . .
H1W H 0.600(3) 0.974(3) 0.0291(10) 0.060 Uiso 1 1 d D . .
H2W H 0.415(2) 0.957(4) 0.0296(10) 0.060 Uiso 1 1 d D . .

loop_
_atom_site_aniso_label
_atom_site_aniso_U_11
_atom_site_aniso_U_22
_atom_site_aniso_U_33
_atom_site_aniso_U_23
_atom_site_aniso_U_13
_atom_site_aniso_U_12
Ru1 0.02127(19) 0.0393(2) 0.01389(18) -0.00319(14) -0.00358(11) 0.00076(15)
N1A 0.0242(18) 0.041(2) 0.0164(16) -0.0072(15) -0.0038(13) -0.0036(16)
N2A 0.0287(19) 0.045(2) 0.0194(17) -0.0030(16) -0.0054(14) 0.0003(17)
N3A 0.0271(19) 0.036(2) 0.0284(19) -0.0035(16) -0.0025(15) -0.0038(16)
C1A 0.025(2) 0.039(3) 0.021(2) -0.0031(17) -0.0073(16) -0.0015(19)
C2A 0.027(2) 0.050(3) 0.030(2) -0.008(2) -0.0064(18) 0.003(2)
C3A 0.026(2) 0.056(3) 0.034(2) -0.015(2) 0.0006(18) 0.002(2)
C4A 0.035(3) 0.058(3) 0.021(2) -0.006(2) 0.0035(18) -0.005(2)
C5A 0.030(2) 0.048(3) 0.0171(19) -0.0048(18) -0.0040(16) 0.000(2)
C6A 0.031(2) 0.050(3) 0.023(2) -0.002(2) -0.0042(18) -0.001(2)
C7A 0.052(3) 0.072(4) 0.019(2) 0.004(2) 0.000(2) 0.004(3)
C8A 0.059(3) 0.070(4) 0.023(2) 0.009(2) -0.007(2) 0.005(3)
C9A 0.049(3) 0.057(4) 0.033(3) 0.006(2) -0.013(2) 0.004(3)
C10A 0.032(2) 0.048(3) 0.027(2) 0.000(2) -0.0088(18) 0.000(2)
C11A 0.027(2) 0.040(3) 0.034(2) -0.001(2) -0.0061(18) -0.004(2)
C12A 0.030(2) 0.041(3) 0.049(3) 0.004(2) -0.008(2) 0.004(2)
C13A 0.027(2) 0.046(3) 0.061(3) -0.002(2) -0.003(2) 0.006(2)
C14A 0.028(2) 0.041(3) 0.058(3) -0.010(2) 0.013(2) -0.005(2)
C15A 0.028(2) 0.038(3) 0.035(2) -0.007(2) 0.0036(18) -0.003(2)
O1B 0.060(3) 0.098(4) 0.037(2) 0.020(2) -0.0085(18) -0.009(3)
O2B 0.096(4) 0.101(4) 0.054(3) 0.039(3) 0.011(2) 0.004(3)
O3B 0.066(3) 0.069(3) 0.0280(18) 0.0094(17) 0.0022(16) 0.003(2)
N1B 0.0205(17) 0.044(2) 0.0185(16) -0.0049(15) -0.0033(13) 0.0029(16)
N2B 0.0195(17) 0.037(2) 0.0178(16) -0.0045(14) -0.0020(13) -0.0010(15)
N3B 0.0265(18) 0.036(2) 0.0190(16) -0.0006(14) 0.0019(13) 0.0027(16)
N4B 0.054(3) 0.049(3) 0.0234(19) 0.0069(17) -0.0011(17) -0.004(2)
N5B 0.063(3) 0.057(3) 0.034(2) 0.009(2) 0.003(2) 0.003(2)
C1B 0.026(2) 0.059(3) 0.019(2) -0.008(2) -0.0064(16) 0.002(2)
C2B 0.038(3) 0.050(3) 0.027(2) -0.013(2) -0.0089(19) -0.011(2)
C3B 0.045(3) 0.047(3) 0.035(3) -0.010(2) -0.005(2) -0.007(2)
C4B 0.037(3) 0.048(3) 0.026(2) -0.006(2) -0.0020(18) -0.005(2)
C5B 0.022(2) 0.043(3) 0.020(2) -0.0069(18) -0.0030(15) -0.0012(19)
C6B 0.021(2) 0.038(3) 0.021(2) -0.0055(17) -0.0015(15) 0.0001(18)
C7B 0.025(2) 0.040(3) 0.019(2) -0.0029(17) -0.0006(16) 0.0009(19)
C8B 0.022(2) 0.040(3) 0.0187(19) -0.0004(17) 0.0019(15) 0.0012(19)
C9B 0.025(2) 0.043(3) 0.0161(19) -0.0065(18) -0.0019(15) 0.0015(19)
C10B 0.023(2) 0.039(2) 0.0178(19) -0.0061(17) -0.0009(15) 0.0007(19)
C11B 0.021(2) 0.040(2) 0.0196(19) -0.0058(17) 0.0004(15) 0.0021(18)
C12B 0.033(2) 0.046(3) 0.021(2) -0.0061(19) 0.0005(17) -0.003(2)
C13B 0.042(3) 0.041(3) 0.033(2) -0.010(2) 0.000(2) -0.007(2)
C14B 0.043(3) 0.036(3) 0.035(2) -0.003(2) 0.004(2) -0.006(2)
C15B 0.032(2) 0.038(3) 0.025(2) -0.0006(18) 0.0023(17) 0.001(2)
C16B 0.029(2) 0.038(3) 0.0186(19) -0.0028(17) -0.0002(16) 0.0052(19)
C17B 0.034(2) 0.044(3) 0.024(2) -0.0032(19) -0.0009(18) -0.002(2)
C18B 0.044(3) 0.045(3) 0.026(2) -0.002(2) 0.0043(19) -0.004(2)
C19B 0.043(3) 0.043(3) 0.022(2) 0.0006(19) 0.0002(18) 0.005(2)
C20B 0.038(3) 0.051(3) 0.023(2) 0.001(2) -0.0048(18) -0.001(2)
C21B 0.036(2) 0.042(3) 0.022(2) 0.0001(19) -0.0024(18) -0.003(2)
C22B 0.055(3) 0.063(4) 0.029(3) 0.007(2) 0.001(2) 0.000(3)
C23B 0.080(4) 0.066(4) 0.029(3) 0.013(3) -0.004(3) 0.001(3)
C24B 0.068(4) 0.071(4) 0.034(3) 0.010(3) 0.004(3) -0.004(3)
C25B 0.065(4) 0.072(4) 0.037(3) 0.012(3) 0.006(3) 0.010(3)
C26B 0.065(4) 0.081(5) 0.039(3) 0.004(3) 0.005(3) -0.001(3)
C27B 0.073(4) 0.062(4) 0.047(3) -0.003(3) 0.011(3) -0.010(3)
C28B 0.071(4) 0.071(4) 0.040(3) 0.012(3) 0.007(3) 0.007(3)
C29B 0.069(4) 0.093(5) 0.037(3) 0.008(3) -0.012(3) 0.000(4)
C30B 0.059(4) 0.073(4) 0.039(3) 0.006(3) -0.004(3) -0.003(3)
C31B 0.057(3) 0.060(4) 0.028(3) 0.005(2) 0.002(2) 0.003(3)
P1A 0.0273(6) 0.0907(12) 0.0276(6) 0.0096(7) -0.0007(5) 0.0016(7)
F1A 0.0407(16) 0.095(3) 0.0334(15) -0.0068(16) 0.0015(12) 0.0078(17)
F2A 0.0363(16) 0.094(3) 0.0347(15) 0.0000(16) -0.0060(12) 0.0112(17)
F3A 0.0401(18) 0.101(3) 0.077(2) 0.006(2) -0.0004(16) -0.0100(19)
F4A 0.0397(17) 0.149(4) 0.0276(15) 0.0082(19) 0.0069(12) -0.001(2)
F5A 0.0459(19) 0.109(3) 0.070(2) 0.038(2) -0.0033(16) 0.011(2)
F6A 0.0336(15) 0.105(3) 0.0303(15) -0.0008(16) -0.0032(12) -0.0060(17)
P1B 0.0431(7) 0.0605(9) 0.0292(6) -0.0103(6) -0.0061(5) -0.0090(7)
F1B 0.065(6) 0.095(8) 0.037(6) 0.007(5) -0.006(5) -0.055(5)
F2B 0.053(5) 0.088(7) 0.104(9) -0.072(7) -0.020(5) 0.019(5)
F3B 0.073(7) 0.052(6) 0.100(10) 0.016(5) -0.030(7) -0.014(4)
F4B 0.037(7) 0.097(11) 0.059(10) -0.009(8) 0.002(6) -0.014(6)
F5B 0.036(6) 0.075(7) 0.046(6) -0.038(5) 0.007(4) -0.023(5)
F6B 0.108(10) 0.053(6) 0.120(10) 0.035(5) -0.075(8) -0.025(5)
F1B' 0.059(8) 0.160(18) 0.065(10) -0.059(10) 0.027(7) -0.023(8)
F2B' 0.133(14) 0.086(8) 0.117(15) -0.033(8) -0.052(11) -0.010(8)
F3B' 0.073(9) 0.168(16) 0.020(5) 0.023(7) -0.019(5) -0.052(11)
F4B' 0.041(6) 0.149(19) 0.056(10) -0.054(11) -0.003(5) -0.005(6)
F5B' 0.136(13) 0.120(11) 0.107(12) -0.063(9) 0.017(9) -0.007(9)
F6B' 0.128(14) 0.176(17) 0.039(6) 0.034(8) -0.035(7) -0.091(13)
O1D 0.056(3) 0.073(3) 0.094(4) 0.001(3) 0.003(2) -0.002(2)
N1D 0.059(3) 0.074(4) 0.076(4) 0.010(3) 0.002(3) -0.001(3)
C1D 0.103(7) 0.108(7) 0.122(8) 0.053(6) -0.026(6) -0.023(6)
C2D 0.062(4) 0.086(6) 0.105(6) 0.001(5) 0.003(4) -0.020(4)
C3D 0.050(3) 0.058(4) 0.078(4) -0.001(3) 0.010(3) -0.003(3)
O1E 0.118(5) 0.099(4) 0.097(4) -0.014(3) 0.031(4) -0.052(4)
N1E 0.116(6) 0.088(5) 0.113(5) -0.013(4) 0.052(4) -0.051(4)
C1E 0.42(2) 0.33(2) 0.218(16) -0.059(14) 0.233(17) -0.14(2)
C2E 0.106(8) 0.065(6) 0.332(17) 0.002(8) -0.016(10) -0.026(6)
C3E 0.075(4) 0.077(5) 0.056(4) -0.001(3) 0.005(3) -0.004(4)
O1W 0.078(3) 0.057(3) 0.051(2) 0.000(2) 0.003(2) -0.010(2)

loop_
_atom_type_symbol
_atom_type_description
_atom_type_scat_dispersion_real
_atom_type_scat_dispersion_imag
_atom_type_scat_source
C C 0.0033 0.0016 'International Tables Vol C Tables 4.2.6.8 and 6.1.1.4'
H H 0.0000 0.0000 'International Tables Vol C Tables 4.2.6.8 and 6.1.1.4'
N N 0.0061 0.0033 'International Tables Vol C Tables 4.2.6.8 and 6.1.1.4'
O O 0.0106 0.0060 'International Tables Vol C Tables 4.2.6.8 and 6.1.1.4'
F F 0.0171 0.0103 'International Tables Vol C Tables 4.2.6.8 and 6.1.1.4'
P P 0.1023 0.0942 'International Tables Vol C Tables 4.2.6.8 and 6.1.1.4'
Ru Ru -1.2594 0.8363 'International Tables Vol C Tables 4.2.6.8 and 6.1.1.4'

loop_
_geom_angle_atom_site_label_1
_geom_angle_atom_site_label_2
_geom_angle_atom_site_label_3
_geom_angle
N2A Ru1 N2B 178.23(15)
N2A Ru1 N3B 102.57(15)
N2B Ru1 N3B 79.10(14)
N2A Ru1 N1B 99.56(15)
N2B Ru1 N1B 78.77(14)
N3B Ru1 N1B 157.87(13)
N2A Ru1 N3A 78.79(15)
N2B Ru1 N3A 101.87(14)
N3B Ru1 N3A 90.05(14)
N1B Ru1 N3A 94.73(14)
N2A Ru1 N1A 78.93(15)
N2B Ru1 N1A 100.42(14)
N3B Ru1 N1A 94.12(14)
N1B Ru1 N1A 89.60(14)
N3A Ru1 N1A 157.71(14)
C1A N1A C5A 117.9(4)
C1A N1A Ru1 128.4(3)
C5A N1A Ru1 113.7(3)
C10A N2A C6A 121.6(4)
C10A N2A Ru1 119.3(3)
C6A N2A Ru1 119.0(3)
C15A N3A C11A 117.1(4)
C15A N3A Ru1 128.6(3)
C11A N3A Ru1 114.2(3)
N1A C1A C2A 123.1(4)
N1A C1A H1A 118.5
C2A C1A H1A 118.5
C3A C2A C1A 119.2(4)
C3A C2A H2A 120.4
C1A C2A H2A 120.4
C2A C3A C4A 119.0(4)
C2A C3A H3A 120.5
C4A C3A H3A 120.5
C3A C4A C5A 119.8(4)
C3A C4A H4A 120.1
C5A C4A H4A 120.1
N1A C5A C4A 121.0(4)
N1A C5A C6A 115.4(4)
C4A C5A C6A 123.5(4)
N2A C6A C7A 119.6(4)
N2A C6A C5A 112.9(4)
C7A C6A C5A 127.4(4)
C6A C7A C8A 119.2(5)
C6A C7A H7A 120.4
C8A C7A H7A 120.4
C7A C8A C9A 120.4(5)
C7A C8A H8A 119.8
C9A C8A H8A 119.8
C10A C9A C8A 118.9(5)
C10A C9A H9A 120.6
C8A C9A H9A 120.6
N2A C10A C9A 120.0(5)
N2A C10A C11A 112.9(4)
C9A C10A C11A 127.0(5)
N3A C11A C12A 122.1(4)
N3A C11A C10A 114.6(4)
C12A C11A C10A 123.3(4)
C13A C12A C11A 119.7(5)
C13A C12A H12A 120.2
C11A C12A H12A 120.2
C12A C13A C14A 118.7(5)
C12A C13A H13A 120.7
C14A C13A H13A 120.7
C13A C14A C15A 120.2(5)
C13A C14A H14A 119.9
C15A C14A H14A 119.9
N3A C15A C14A 122.2(5)
N3A C15A H15A 118.9
C14A C15A H15A 118.9
C1B N1B C5B 117.5(4)
C1B N1B Ru1 127.9(3)
C5B N1B Ru1 114.6(3)
C6B N2B C10B 121.9(4)
C6B N2B Ru1 119.5(3)
C10B N2B Ru1 118.6(3)
C15B N3B C11B 117.9(4)
C15B N3B Ru1 127.7(3)
C11B N3B Ru1 114.4(3)
C22B N4B C19B 128.3(5)
C22B N4B H4B 115.9
C19B N4B H4B 115.9
C31B N5B C28B 108.2(5)
C31B N5B C27B 125.5(5)
C28B N5B C27B 125.4(5)
N1B C1B C2B 122.8(4)
N1B C1B H1B 118.6
C2B C1B H1B 118.6
C1B C2B C3B 119.4(4)
C1B C2B H2B 120.3
C3B C2B H2B 120.3
C2B C3B C4B 119.1(5)
C2B C3B H3B 120.4
C4B C3B H3B 120.4
C5B C4B C3B 119.4(5)
C5B C4B H4B1 120.3
C3B C4B H4B1 120.3
C4B C5B N1B 121.8(4)
C4B C5B C6B 124.2(4)
N1B C5B C6B 114.0(4)
N2B C6B C7B 120.8(4)
N2B C6B C5B 113.1(4)
C7B C6B C5B 126.1(4)
C6B C7B C8B 119.7(4)
C6B C7B H7B 120.2
C8B C7B H7B 120.2
C9B C8B C7B 118.2(4)
C9B C8B C16B 122.2(4)
C7B C8B C16B 119.7(4)
C10B C9B C8B 120.5(4)
C10B C9B H9B 119.7
C8B C9B H9B 119.7
N2B C10B C9B 118.9(4)
N2B C10B C11B 113.3(3)
C9B C10B C11B 127.8(4)
C12B C11B N3B 121.2(4)
C12B C11B C10B 124.2(4)
N3B C11B C10B 114.6(4)
C11B C12B C13B 119.7(4)
C11B C12B H12B 120.2
C13B C12B H12B 120.2
C12B C13B C14B 119.4(4)
C12B C13B H13B 120.3
C14B C13B H13B 120.3
C15B C14B C13B 118.5(5)
C15B C14B H14B 120.7
C13B C14B H14B 120.7
N3B C15B C14B 123.2(4)
N3B C15B H15B 118.4
C14B C15B H15B 118.4
C17B C16B C21B 118.0(4)
C17B C16B C8B 120.6(4)
C21B C16B C8B 121.5(4)
C16B C17B C18B 121.5(4)
C16B C17B H17B 119.3
C18B C17B H17B 119.3
C17B C18B C19B 119.5(5)
C17B C18B H18B 120.3
C19B C18B H18B 120.3
C20B C19B C18B 120.1(4)
C20B C19B N4B 123.3(4)
C18B C19B N4B 116.5(4)
C19B C20B C21B 120.0(4)
C19B C20B H20B 120.0
C21B C20B H20B 120.0
C20B C21B C16B 121.0(4)
C20B C21B H21B 119.5
C16B C21B H21B 119.5
O1B C22B N4B 124.0(5)
O1B C22B C23B 121.8(5)
N4B C22B C23B 114.1(5)
C22B C23B C24B 110.0(5)
C22B C23B H23A 109.7
C24B C23B H23A 109.7
C22B C23B H23B 109.7
C24B C23B H23B 109.7
H23A C23B H23B 108.2
C25B C24B C23B 110.5(5)
C25B C24B H24A 109.5
C23B C24B H24A 109.5
C25B C24B H24B 109.5
C23B C24B H24B 109.5
H24A C24B H24B 108.1
C24B C25B C26B 113.7(6)
C24B C25B H25A 108.8
C26B C25B H25A 108.8
C24B C25B H25B 108.8
C26B C25B H25B 108.8
H25A C25B H25B 107.7
C27B C26B C25B 114.1(5)
C27B C26B H26A 108.7
C25B C26B H26A 108.7
C27B C26B H26B 108.7
C25B C26B H26B 108.7
H26A C26B H26B 107.6
N5B C27B C26B 114.4(5)
N5B C27B H27A 108.7
C26B C27B H27A 108.7
N5B C27B H27B 108.7
C26B C27B H27B 108.7
H27A C27B H27B 107.6
O2B C28B N5B 123.6(6)
O2B C28B C29B 128.6(6)
N5B C28B C29B 107.8(5)
C30B C29B C28B 108.7(5)
C30B C29B H29B 125.6
C28B C29B H29B 125.6
C29B C30B C31B 108.1(6)
C29B C30B H30B 125.9
C31B C30B H30B 125.9
O3B C31B N5B 124.2(5)
O3B C31B C30B 129.1(5)
N5B C31B C30B 106.7(4)
F3A P1A F5A 91.0(2)
F3A P1A F4A 90.5(2)
F5A P1A F4A 90.5(2)
F3A P1A F2A 89.6(2)
F5A P1A F2A 179.3(2)
F4A P1A F2A 89.5(2)
F3A P1A F1A 90.8(2)
F5A P1A F1A 90.1(2)
F4A P1A F1A 178.5(2)
F2A P1A F1A 89.97(18)
F3A P1A F6A 179.1(2)
F5A P1A F6A 89.8(2)
F4A P1A F6A 89.50(19)
F2A P1A F6A 89.5(2)
F1A P1A F6A 89.15(17)
F2B' P1B F3B' 93.0(12)
F2B' P1B F5B' 170.1(19)
F3B' P1B F5B' 93.9(17)
F2B' P1B F6B' 94.5(11)
F3B' P1B F6B' 169.3(14)
F5B' P1B F6B' 77.7(19)
F2B' P1B F1B' 87.7(14)
F3B' P1B F1B' 86.7(14)
F5B' P1B F1B' 85.7(14)
F6B' P1B F1B' 86.1(13)
F2B' P1B F4B' 95.7(18)
F3B' P1B F4B' 92.9(15)
F5B' P1B F4B' 91.0(14)
F6B' P1B F4B' 93.8(16)
F1B' P1B F4B' 176.6(18)
F2B' P1B F2B 22.2(13)
F3B' P1B F2B 74.5(11)
F5B' P1B F2B 167.3(15)
F6B' P1B F2B 114.4(12)
F1B' P1B F2B 98.5(11)
F4B' P1B F2B 84.6(13)
F2B' P1B F6B 76.1(11)
F3B' P1B F6B 166.8(11)
F5B' P1B F6B 97.8(14)
F6B' P1B F6B 23.8(13)
F1B' P1B F6B 100.2(12)
F4B' P1B F6B 81.0(16)
F2B P1B F6B 93.2(7)
F2B' P1B F3B 106.2(11)
F3B' P1B F3B 14.5(14)
F5B' P1B F3B 80.1(13)
F6B' P1B F3B 155.2(14)
F1B' P1B F3B 81.2(13)
F4B' P1B F3B 97.5(16)
F2B P1B F3B 88.7(8)
F6B P1B F3B 177.4(9)
F2B' P1B F1B 77.3(14)
F3B' P1B F1B 92.6(11)
F5B' P1B F1B 95.4(11)
F6B' P1B F1B 81.7(11)
F1B' P1B F1B 11.8(17)
F4B' P1B F1B 171.3(16)
F2B P1B F1B 90.4(8)
F6B P1B F1B 92.2(9)
F3B P1B F1B 89.5(10)
F2B' P1B F5B 162.5(16)
F3B' P1B F5B 101.8(14)
F5B' P1B F5B 8.2(17)
F6B' P1B F5B 69.6(16)
F1B' P1B F5B 84.0(11)
F4B' P1B F5B 92.8(12)
F2B P1B F5B 175.3(11)
F6B P1B F5B 90.3(10)
F3B P1B F5B 87.8(10)
F1B P1B F5B 92.7(9)
F2B' P1B F4B 106(2)
F3B' P1B F4B 85.5(17)
F5B' P1B F4B 81.9(17)
F6B' P1B F4B 99.7(17)
F1B' P1B F4B 165(2)
F4B' P1B F4B 12(3)
F2B P1B F4B 91.9(15)
F6B P1B F4B 90.3(16)
F3B P1B F4B 87.9(16)
F1B P1B F4B 176.5(16)
F5B P1B F4B 84.9(15)
C3D N1D C2D 122.0(6)
C3D N1D C1D 120.6(7)
C2D N1D C1D 117.5(7)
N1D C1D H1D1 109.5
N1D C1D H1D2 109.5
H1D1 C1D H1D2 109.5
N1D C1D H1D3 109.5
H1D1 C1D H1D3 109.5
H1D2 C1D H1D3 109.5
N1D C2D H2D1 109.5
N1D C2D H2D2 109.5
H2D1 C2D H2D2 109.5
N1D C2D H2D3 109.5
H2D1 C2D H2D3 109.5
H2D2 C2D H2D3 109.5
O1D C3D N1D 124.8(7)
O1D C3D H3D 117.6
N1D C3D H3D 117.6
C3E N1E C1E 118.0(10)
C3E N1E C2E 123.6(9)
C1E N1E C2E 116.8(12)
N1E C1E H1E1 109.5
N1E C1E H1E2 109.5
H1E1 C1E H1E2 109.5
N1E C1E H1E3 109.5
H1E1 C1E H1E3 109.5
H1E2 C1E H1E3 109.5
N1E C2E H2E1 109.5
N1E C2E H2E2 109.5
H2E1 C2E H2E2 109.5
N1E C2E H2E3 109.5
H2E1 C2E H2E3 109.5
H2E2 C2E H2E3 109.5
O1E C3E N1E 126.4(7)
O1E C3E H3E 116.8
N1E C3E H3E 116.8
H1W O1W H2W 109.4(3)

loop_
_geom_bond_atom_site_label_1
_geom_bond_atom_site_label_2
_geom_bond_distance
Ru1 N2A 1.976(4)
Ru1 N2B 1.985(3)
Ru1 N3B 2.060(4)
Ru1 N1B 2.061(4)
Ru1 N3A 2.068(4)
Ru1 N1A 2.076(4)
N1A C1A 1.346(5)
N1A C5A 1.371(5)
N2A C10A 1.350(6)
N2A C6A 1.361(6)
N3A C15A 1.356(6)
N3A C11A 1.376(6)
C1A C2A 1.378(6)
C1A H1A 0.9300
C2A C3A 1.376(7)
C2A H2A 0.9300
C3A C4A 1.379(7)
C3A H3A 0.9300
C4A C5A 1.391(6)
C4A H4A 0.9300
C5A C6A 1.458(6)
C6A C7A 1.380(6)
C7A C8A 1.382(8)
C7A H7A 0.9300
C8A C9A 1.383(8)
C8A H8A 0.9300
C9A C10A 1.382(7)
C9A H9A 0.9300
C10A C11A 1.467(7)
C11A C12A 1.383(7)
C12A C13A 1.375(7)
C12A H12A 0.9300
C13A C14A 1.375(8)
C13A H13A 0.9300
C14A C15A 1.380(7)
C14A H14A 0.9300
C15A H15A 0.9300
O1B C22B 1.225(7)
O2B C28B 1.229(7)
O3B C31B 1.213(6)
N1B C1B 1.355(5)
N1B C5B 1.380(6)
N2B C6B 1.339(6)
N2B C10B 1.361(5)
N3B C15B 1.338(6)
N3B C11B 1.384(5)
N4B C22B 1.341(7)
N4B C19B 1.416(6)
N4B H4B 0.8600
N5B C31B 1.387(7)
N5B C28B 1.394(7)
N5B C27B 1.447(8)
C1B C2B 1.372(7)
C1B H1B 0.9300
C2B C3B 1.384(7)
C2B H2B 0.9300
C3B C4B 1.387(6)
C3B H3B 0.9300
C4B C5B 1.377(7)
C4B H4B1 0.9300
C5B C6B 1.480(5)
C6B C7B 1.377(6)
C7B C8B 1.403(6)
C7B H7B 0.9300
C8B C9B 1.393(7)
C8B C16B 1.485(6)
C9B C10B 1.392(6)
C9B H9B 0.9300
C10B C11B 1.463(6)
C11B C12B 1.375(6)
C12B C13B 1.382(7)
C12B H12B 0.9300
C13B C14B 1.384(7)
C13B H13B 0.9300
C14B C15B 1.383(6)
C14B H14B 0.9300
C15B H15B 0.9300
C16B C17B 1.386(7)
C16B C21B 1.406(6)
C17B C18B 1.387(6)
C17B H17B 0.9300
C18B C19B 1.399(7)
C18B H18B 0.9300
C19B C20B 1.374(7)
C20B C21B 1.389(6)
C20B H20B 0.9300
C21B H21B 0.9300
C22B C23B 1.524(7)
C23B C24B 1.539(9)
C23B H23A 0.9700
C23B H23B 0.9700
C24B C25B 1.531(7)
C24B H24A 0.9700
C24B H24B 0.9700
C25B C26B 1.536(8)
C25B H25A 0.9700
C25B H25B 0.9700
C26B C27B 1.516(9)
C26B H26A 0.9700
C26B H26B 0.9700
C27B H27A 0.9700
C27B H27B 0.9700
C28B C29B 1.438(9)
C29B C30B 1.332(8)
C29B H29B 0.9300
C30B C31B 1.471(8)
C30B H30B 0.9300
P1A F3A 1.588(4)
P1A F5A 1.591(4)
P1A F4A 1.597(3)
P1A F2A 1.597(4)
P1A F1A 1.598(3)
P1A F6A 1.606(4)
P1B F2B' 1.530(15)
P1B F3B' 1.540(12)
P1B F5B' 1.550(14)
P1B F6B' 1.552(12)
P1B F1B' 1.557(14)
P1B F4B' 1.564(13)
P1B F2B 1.578(8)
P1B F6B 1.579(10)
P1B F3B 1.589(11)
P1B F1B 1.590(10)
P1B F5B 1.598(11)
P1B F4B 1.601(14)
O1D C3D 1.254(8)
N1D C3D 1.301(8)
N1D C2D 1.438(9)
N1D C1D 1.466(10)
C1D H1D1 0.9600
C1D H1D2 0.9600
C1D H1D3 0.9600
C2D H2D1 0.9600
C2D H2D2 0.9600
C2D H2D3 0.9600
C3D H3D 0.9300
O1E C3E 1.221(9)
N1E C3E 1.299(9)
N1E C1E 1.398(13)
N1E C2E 1.420(10)
C1E H1E1 0.9600
C1E H1E2 0.9600
C1E H1E3 0.9600
C2E H2E1 0.9600
C2E H2E2 0.9600
C2E H2E3 0.9600
C3E H3E 0.9300
O1W H1W 0.993(2)
O1W H2W 0.993(2)

loop_
_geom_torsion_atom_site_label_1
_geom_torsion_atom_site_label_2
_geom_torsion_atom_site_label_3
_geom_torsion_atom_site_label_4
_geom_torsion
N2A Ru1 N1A C1A 178.9(4)
N2B Ru1 N1A C1A 0.6(4)
N3B Ru1 N1A C1A -79.0(4)
N1B Ru1 N1A C1A 79.1(4)
N3A Ru1 N1A C1A -179.3(4)
N2A Ru1 N1A C5A 1.7(3)
N2B Ru1 N1A C5A -176.7(3)
N3B Ru1 N1A C5A 103.7(3)
N1B Ru1 N1A C5A -98.2(3)
N3A Ru1 N1A C5A 3.4(6)
N2B Ru1 N2A C10A -110(5)
N3B Ru1 N2A C10A 89.7(4)
N1B Ru1 N2A C10A -90.8(4)
N3A Ru1 N2A C10A 2.2(4)
N1A Ru1 N2A C10A -178.5(4)
N2B Ru1 N2A C6A 67(5)
N3B Ru1 N2A C6A -93.6(4)
N1B Ru1 N2A C6A 85.9(4)
N3A Ru1 N2A C6A 178.8(4)
N1A Ru1 N2A C6A -1.8(3)
N2A Ru1 N3A C15A 177.1(4)
N2B Ru1 N3A C15A -4.6(4)
N3B Ru1 N3A C15A 74.3(4)
N1B Ru1 N3A C15A -84.1(4)
N1A Ru1 N3A C15A 175.3(4)
N2A Ru1 N3A C11A 1.1(3)
N2B Ru1 N3A C11A 179.4(3)
N3B Ru1 N3A C11A -101.8(3)
N1B Ru1 N3A C11A 99.9(3)
N1A Ru1 N3A C11A -0.7(6)
C5A N1A C1A C2A 1.4(7)
Ru1 N1A C1A C2A -175.8(3)
N1A C1A C2A C3A -0.7(7)
C1A C2A C3A C4A -0.4(7)
C2A C3A C4A C5A 0.8(8)
C1A N1A C5A C4A -1.0(7)
Ru1 N1A C5A C4A 176.6(4)
C1A N1A C5A C6A -178.9(4)
Ru1 N1A C5A C6A -1.3(5)
C3A C4A C5A N1A -0.1(7)
C3A C4A C5A C6A 177.7(5)
C10A N2A C6A C7A 0.8(7)
Ru1 N2A C6A C7A -175.8(4)
C10A N2A C6A C5A 178.2(4)
Ru1 N2A C6A C5A 1.6(6)
N1A C5A C6A N2A -0.1(6)
C4A C5A C6A N2A -178.0(5)
N1A C5A C6A C7A 177.0(5)
C4A C5A C6A C7A -0.9(9)
N2A C6A C7A C8A 2.5(8)
C5A C6A C7A C8A -174.5(5)
C6A C7A C8A C9A -2.6(9)
C7A C8A C9A C10A -0.4(9)
C6A N2A C10A C9A -3.9(7)
Ru1 N2A C10A C9A 172.6(4)
C6A N2A C10A C11A 178.7(4)
Ru1 N2A C10A C11A -4.8(6)
C8A C9A C10A N2A 3.7(8)
C8A C9A C10A C11A -179.3(5)
C15A N3A C11A C12A -1.5(7)
Ru1 N3A C11A C12A 175.1(4)
C15A N3A C11A C10A 179.7(4)
Ru1 N3A C11A C10A -3.8(5)
N2A C10A C11A N3A 5.5(6)
C9A C10A C11A N3A -171.7(5)
N2A C10A C11A C12A -173.4(5)
C9A C10A C11A C12A 9.4(8)
N3A C11A C12A C13A 0.5(8)
C10A C11A C12A C13A 179.2(5)
C11A C12A C13A C14A 0.7(8)
C12A C13A C14A C15A -0.9(8)
C11A N3A C15A C14A 1.3(7)
Ru1 N3A C15A C14A -174.6(3)
C13A C14A C15A N3A -0.2(7)
N2A Ru1 N1B C1B -0.9(4)
N2B Ru1 N1B C1B 178.5(4)
N3B Ru1 N1B C1B 177.8(3)
N3A Ru1 N1B C1B -80.3(4)
N1A Ru1 N1B C1B 77.8(4)
N2A Ru1 N1B C5B -179.7(3)
N2B Ru1 N1B C5B -0.3(3)
N3B Ru1 N1B C5B -1.0(5)
N3A Ru1 N1B C5B 100.9(3)
N1A Ru1 N1B C5B -101.0(3)
N2A Ru1 N2B C6B 19(5)
N3B Ru1 N2B C6B 179.1(3)
N1B Ru1 N2B C6B -0.6(3)
N3A Ru1 N2B C6B -93.1(3)
N1A Ru1 N2B C6B 86.9(3)
N2A Ru1 N2B C10B -159(4)
N3B Ru1 N2B C10B 1.1(3)
N1B Ru1 N2B C10B -178.6(3)
N3A Ru1 N2B C10B 88.9(3)
N1A Ru1 N2B C10B -91.1(3)
N2A Ru1 N3B C15B -1.7(4)
N2B Ru1 N3B C15B 178.9(4)
N1B Ru1 N3B C15B 179.6(3)
N3A Ru1 N3B C15B 76.8(4)
N1A Ru1 N3B C15B -81.3(4)
N2A Ru1 N3B C11B 177.8(3)
N2B Ru1 N3B C11B -1.6(3)
N1B Ru1 N3B C11B -0.9(5)
N3A Ru1 N3B C11B -103.7(3)
N1A Ru1 N3B C11B 98.2(3)
C5B N1B C1B C2B -0.9(6)
Ru1 N1B C1B C2B -179.6(3)
N1B C1B C2B C3B -0.3(7)
C1B C2B C3B C4B 0.8(8)
C2B C3B C4B C5B -0.1(7)
C3B C4B C5B N1B -1.1(7)
C3B C4B C5B C6B 178.3(4)
C1B N1B C5B C4B 1.6(6)
Ru1 N1B C5B C4B -179.5(3)
C1B N1B C5B C6B -177.9(4)
Ru1 N1B C5B C6B 1.0(4)
C10B N2B C6B C7B 0.3(6)
Ru1 N2B C6B C7B -177.7(3)
C10B N2B C6B C5B 179.2(4)
Ru1 N2B C6B C5B 1.3(5)
C4B C5B C6B N2B 179.0(4)
N1B C5B C6B N2B -1.5(5)
C4B C5B C6B C7B -2.1(7)
N1B C5B C6B C7B 177.4(4)
N2B C6B C7B C8B -1.2(6)
C5B C6B C7B C8B 180.0(4)
C6B C7B C8B C9B 0.7(6)
C6B C7B C8B C16B -179.3(4)
C7B C8B C9B C10B 0.7(6)
C16B C8B C9B C10B -179.2(4)
C6B N2B C10B C9B 1.1(6)
Ru1 N2B C10B C9B 179.1(3)
C6B N2B C10B C11B -178.4(4)
Ru1 N2B C10B C11B -0.4(5)
C8B C9B C10B N2B -1.6(6)
C8B C9B C10B C11B 177.8(4)
C15B N3B C11B C12B 2.5(6)
Ru1 N3B C11B C12B -177.1(3)
C15B N3B C11B C10B -178.6(4)
Ru1 N3B C11B C10B 1.9(4)
N2B C10B C11B C12B 177.9(4)
C9B C10B C11B C12B -1.5(7)
N2B C10B C11B N3B -1.0(5)
C9B C10B C11B N3B 179.5(4)
N3B C11B C12B C13B -1.4(7)
C10B C11B C12B C13B 179.8(4)
C11B C12B C13B C14B -0.9(7)
C12B C13B C14B C15B 1.9(7)
C11B N3B C15B C14B -1.4(6)
Ru1 N3B C15B C14B 178.1(3)
C13B C14B C15B N3B -0.8(7)
C9B C8B C16B C17B -156.1(4)
C7B C8B C16B C17B 23.9(6)
C9B C8B C16B C21B 24.2(6)
C7B C8B C16B C21B -155.8(4)
C21B C16B C17B C18B 0.7(7)
C8B C16B C17B C18B -179.0(4)
C16B C17B C18B C19B -1.5(7)
C17B C18B C19B C20B 1.5(7)
C17B C18B C19B N4B -176.7(4)
C22B N4B C19B C20B 19.8(8)
C22B N4B C19B C18B -162.0(5)
C18B C19B C20B C21B -0.9(7)
N4B C19B C20B C21B 177.3(5)
C19B C20B C21B C16B 0.1(7)
C17B C16B C21B C20B 0.0(7)
C8B C16B C21B C20B 179.7(4)
C19B N4B C22B O1B 3.0(10)
C19B N4B C22B C23B -176.3(5)
O1B C22B C23B C24B -74.0(8)
N4B C22B C23B C24B 105.3(6)
C22B C23B C24B C25B -177.6(5)
C23B C24B C25B C26B -175.5(5)
C24B C25B C26B C27B -61.1(7)
C31B N5B C27B C26B -71.8(7)
C28B N5B C27B C26B 120.3(6)
C25B C26B C27B N5B -49.1(7)
C31B N5B C28B O2B -174.4(6)
C27B N5B C28B O2B -4.6(10)
C31B N5B C28B C29B 5.4(7)
C27B N5B C28B C29B 175.1(6)
O2B C28B C29B C30B 177.6(7)
N5B C28B C29B C30B -2.1(8)
C28B C29B C30B C31B -1.8(8)
C28B N5B C31B O3B 174.5(6)
C27B N5B C31B O3B 4.8(10)
C28B N5B C31B C30B -6.4(7)
C27B N5B C31B C30B -176.1(6)
C29B C30B C31B O3B -175.8(7)
C29B C30B C31B N5B 5.1(7)
C2D N1D C3D O1D -179.2(7)
C1D N1D C3D O1D 0.7(11)
C1E N1E C3E O1E -11(2)
C2E N1E C3E O1E -176.0(10)
